data_7219236
loop_
_publ_author_name
'Long, Sihui'
'Zhou, Panpan'
'Theiss, Kathryn L.'
'Siegler, Maxime A.'
'Li, Tonglei'

_publ_section_title
;
 Solid-state identity of 2-hydroxynicotinic acid and its polymorphism
;
_journal_issue 28
_journal_name_full CrystEngComm
_journal_page_first 5195
_journal_paper_doi 10.1039/C4CE02290D
_journal_volume 17
_journal_year 2015
_chemical_formula_moiety 'C6 H5 N O3'
_chemical_formula_sum 'C6 H5 N O3'
_chemical_formula_weight 139.11
_chemical_name_common 2-ODHPCA
_chemical_name_systematic '2-oxo-1,2-dihydro-3-pyridinecarboxylic acid'
_space_group_IT_number 14
_symmetry_space_group_name_Hall '-P 2ybc'
_symmetry_space_group_name_H-M 'P 1 21/c 1'
_atom_sites_solution_hydrogens geom
_atom_sites_solution_primary direct
_atom_sites_solution_secondary difmap
_audit_creation_method SHELXL-97
_audit_update_record
;
2014-11-19 deposited with the CCDC.
2015-01-05 downloaded from the CCDC.
;
_cell_angle_alpha 90.00
_cell_angle_beta 109.95(3)
_cell_angle_gamma 90.00
_cell_formula_units_Z 4
_cell_length_a 9.773(2)
_cell_length_b 4.0520(8)
_cell_length_c 14.993(5)
_cell_measurement_temperature 90(2)
_cell_volume 558.1(3)
_computing_structure_refinement 'SHELXL-97 (Sheldrick, 1997)'
_computing_structure_solution 'SHELXS-97 (Sheldrick, 1990)'
_diffrn_ambient_temperature 90(2)
_diffrn_measured_fraction_theta_full 0.995
_diffrn_measured_fraction_theta_max 0.995
_diffrn_radiation_monochromator graphite
_diffrn_radiation_source 'fine-focus sealed tube'
_diffrn_radiation_type MoK\a
_diffrn_radiation_wavelength 0.71073
_diffrn_reflns_av_R_equivalents 0.0448
_diffrn_reflns_av_sigmaI/netI 0.0425
_diffrn_reflns_limit_h_max 12
_diffrn_reflns_limit_h_min -12
_diffrn_reflns_limit_k_max 5
_diffrn_reflns_limit_k_min -5
_diffrn_reflns_limit_l_max 19
_diffrn_reflns_limit_l_min -19
_diffrn_reflns_number 2298
_diffrn_reflns_theta_full 27.52
_diffrn_reflns_theta_max 27.52
_diffrn_reflns_theta_min 2.22
_exptl_absorpt_coefficient_mu 0.136
_exptl_absorpt_correction_T_max 0.9933
_exptl_absorpt_correction_T_min 0.8877
_exptl_crystal_colour colorless
_exptl_crystal_density_diffrn 1.656
_exptl_crystal_density_method 'not measured'
_exptl_crystal_description 'long block, needle'
_exptl_crystal_F_000 288
_exptl_crystal_size_max 0.90
_exptl_crystal_size_mid 0.18
_exptl_crystal_size_min 0.05
_refine_diff_density_max 0.264
_refine_diff_density_min -0.231
_refine_diff_density_rms 0.053
_refine_ls_extinction_method none
_refine_ls_goodness_of_fit_ref 1.041
_refine_ls_hydrogen_treatment mixed
_refine_ls_matrix_type full
_refine_ls_number_parameters 92
_refine_ls_number_reflns 1277
_refine_ls_number_restraints 0
_refine_ls_restrained_S_all 1.041
_refine_ls_R_factor_all 0.0479
_refine_ls_R_factor_gt 0.0379
_refine_ls_shift/su_max 0.000
_refine_ls_shift/su_mean 0.000
_refine_ls_structure_factor_coef Fsqd
_refine_ls_weighting_details 'calc w=1/[\s^2^(Fo^2^)+(0.0653P)^2^+0.1691P] where P=(Fo^2^+2Fc^2^)/3'
_refine_ls_weighting_scheme calc
_refine_ls_wR_factor_gt 0.1102
_refine_ls_wR_factor_ref 0.1165
_reflns_number_gt 1067
_reflns_number_total 1277
_reflns_threshold_expression >2sigma(I)
_cod_data_source_file c4ce02290d1.cif
_cod_data_source_block IV
_cod_depositor_comments
;
Adding full bibliography for 7219233--7219236.cif.

2018-03-14
Z value changed to be consistent with given formula
                 miguel
;
_cod_original_formula_weight 556.44
_cod_original_formula_units_Z 1
_cod_original_cell_volume 558.1(2)
_cod_original_sg_symbol_H-M 'P 21/c'
_cod_database_code 7219236

loop_
_symmetry_equiv_pos_as_xyz
'x, y, z'
'-x, y+1/2, -z+1/2'
'-x, -y, -z'
'x, -y-1/2, z-1/2'

loop_
_atom_site_label
_atom_site_type_symbol
_atom_site_fract_x
_atom_site_fract_y
_atom_site_fract_z
_atom_site_U_iso_or_equiv
_atom_site_adp_type
_atom_site_occupancy
_atom_site_symmetry_multiplicity
_atom_site_calc_flag
_atom_site_refinement_flags
O8 O 0.14592(10) 0.4661(3) 0.30288(6) 0.0214(3) Uani 1 1 d .
H8 H 0.0946 0.5936 0.3225 0.032 Uiso 1 1 calc R
O9 O 0.34208(10) 0.1547(3) 0.36515(6) 0.0242(3) Uani 1 1 d .
O10 O 0.05249(9) 0.8099(3) 0.41393(6) 0.0193(3) Uani 1 1 d .
N1 N 0.16055(11) 0.7493(3) 0.57373(7) 0.0169(3) Uani 1 1 d .
H1 H 0.0951 0.8838 0.5819 0.020 Uiso 1 1 calc R
C2 C 0.15264(14) 0.6801(3) 0.48294(9) 0.0167(3) Uani 1 1 d .
C3 C 0.26049(13) 0.4586(3) 0.47288(8) 0.0164(3) Uani 1 1 d .
C4 C 0.36702(14) 0.3385(3) 0.55211(9) 0.0180(3) Uani 1 1 d .
H4 H 0.4404 0.1981 0.5450 0.022 Uiso 1 1 calc R
C5 C 0.36878(14) 0.4208(4) 0.64376(9) 0.0190(3) Uani 1 1 d .
H5 H 0.4422 0.3364 0.6985 0.023 Uiso 1 1 calc R
C6 C 0.26297(14) 0.6240(3) 0.65213(9) 0.0185(3) Uani 1 1 d .
H6 H 0.2608 0.6783 0.7133 0.022 Uiso 1 1 calc R
C7 C 0.25449(14) 0.3472(4) 0.37658(9) 0.0182(3) Uani 1 1 d .

loop_
_atom_site_aniso_label
_atom_site_aniso_U_11
_atom_site_aniso_U_22
_atom_site_aniso_U_33
_atom_site_aniso_U_23
_atom_site_aniso_U_13
_atom_site_aniso_U_12
O8 0.0245(5) 0.0259(6) 0.0135(4) -0.0001(4) 0.0061(4) 0.0015(4)
O9 0.0248(5) 0.0298(6) 0.0193(5) -0.0033(4) 0.0092(4) 0.0015(4)
O10 0.0180(5) 0.0240(5) 0.0144(5) 0.0018(4) 0.0036(4) 0.0012(4)
N1 0.0179(5) 0.0194(6) 0.0141(5) -0.0002(5) 0.0065(4) 0.0001(5)
C2 0.0173(6) 0.0184(7) 0.0141(6) 0.0006(5) 0.0049(5) -0.0048(5)
C3 0.0183(6) 0.0178(7) 0.0140(6) -0.0001(5) 0.0066(5) -0.0032(5)
C4 0.0179(6) 0.0172(7) 0.0190(6) -0.0013(5) 0.0065(5) -0.0022(5)
C5 0.0198(6) 0.0197(7) 0.0146(6) 0.0016(5) 0.0022(5) -0.0011(5)
C6 0.0214(6) 0.0206(7) 0.0120(6) -0.0002(5) 0.0040(5) -0.0041(5)
C7 0.0194(6) 0.0204(7) 0.0156(6) -0.0012(5) 0.0070(5) -0.0035(5)

loop_
_atom_type_symbol
_atom_type_description
_atom_type_scat_dispersion_real
_atom_type_scat_dispersion_imag
_atom_type_scat_source
C C 0.0033 0.0016 'International Tables Vol C Tables 4.2.6.8 and 6.1.1.4'
H H 0.0000 0.0000 'International Tables Vol C Tables 4.2.6.8 and 6.1.1.4'
N N 0.0061 0.0033 'International Tables Vol C Tables 4.2.6.8 and 6.1.1.4'
O O 0.0106 0.0060 'International Tables Vol C Tables 4.2.6.8 and 6.1.1.4'

loop_
_geom_angle_atom_site_label_1
_geom_angle_atom_site_label_2
_geom_angle_atom_site_label_3
_geom_angle
C7 O8 H8 109.5
C6 N1 C2 124.12(12)
C6 N1 H1 117.9
C2 N1 H1 117.9
O10 C2 N1 119.50(12)
O10 C2 C3 124.36(12)
N1 C2 C3 116.14(12)
C4 C3 C2 119.94(12)
C4 C3 C7 119.78(12)
C2 C3 C7 120.24(12)
C3 C4 C5 120.87(13)
C3 C4 H4 119.6
C5 C4 H4 119.6
C6 C5 C4 118.47(12)
C6 C5 H5 120.8
C4 C5 H5 120.8
N1 C6 C5 120.41(12)
N1 C6 H6 119.8
C5 C6 H6 119.8
O9 C7 O8 121.03(12)
O9 C7 C3 122.27(12)
O8 C7 C3 116.69(12)

loop_
_geom_bond_atom_site_label_1
_geom_bond_atom_site_label_2
_geom_bond_distance
O8 C7 1.3338(16)
O8 H8 0.8400
O9 C7 1.2129(17)
O10 C2 1.2704(16)
N1 C6 1.3561(17)
N1 C2 1.3660(17)
N1 H1 0.8800
C2 C3 1.4310(19)
C3 C4 1.3741(19)
C3 C7 1.4946(18)
C4 C5 1.4083(19)
C4 H4 0.9500
C5 C6 1.361(2)
C5 H5 0.9500
C6 H6 0.9500

loop_
_geom_hbond_atom_site_label_D
_geom_hbond_atom_site_label_H
_geom_hbond_atom_site_label_A
_geom_hbond_distance_DH
_geom_hbond_distance_HA
_geom_hbond_distance_DA
_geom_hbond_angle_DHA
_geom_hbond_site_symmetry_A
N1 H1 O10 0.88 1.92 2.7966(16) 174.1 3_576

loop_
_geom_torsion_atom_site_label_1
_geom_torsion_atom_site_label_2
_geom_torsion_atom_site_label_3
_geom_torsion_atom_site_label_4
_geom_torsion
C6 N1 C2 O10 -179.99(12)
C6 N1 C2 C3 0.46(19)
O10 C2 C3 C4 178.14(13)
N1 C2 C3 C4 -2.33(19)
O10 C2 C3 C7 -4.2(2)
N1 C2 C3 C7 175.36(12)
C2 C3 C4 C5 2.3(2)
C7 C3 C4 C5 -175.36(12)
C3 C4 C5 C6 -0.4(2)
C2 N1 C6 C5 1.5(2)
C4 C5 C6 N1 -1.5(2)
C4 C3 C7 O9 -0.8(2)
C2 C3 C7 O9 -178.51(13)
C4 C3 C7 O8 178.15(11)
C2 C3 C7 O8 0.46(19)
